data_7230123
loop_
_publ_author_name
'Ghanbari, Bahram'
'Shahhoseini, Leila'
'Owczarzak, Agata'
'Kubicki, Maciej'
'Kia, Reza'
'Raithby, Paul R.'

_publ_section_title
;
 Synthesis, X-ray crystallography, thermogravimetric analysis and
 spectroscopic characterization of isostructural one-dimensional
 coordination polymers as sorbents for some anions
;
_journal_issue 13
_journal_name_full CrystEngComm
_journal_page_first 1783
_journal_paper_doi 10.1039/C7CE02017A
_journal_volume 20
_journal_year 2018
_chemical_formula_moiety 'C62 H68 Cl2 N8 O4 Pb'
_chemical_formula_sum 'C62 H68 Cl2 N8 O4 Pb'
_chemical_formula_weight 1267.33
_space_group_crystal_system monoclinic
_space_group_IT_number 14
_space_group_name_Hall '-P 2yn'
_space_group_name_H-M_alt 'P 1 21/n 1'
_symmetry_space_group_name_Hall '-P 2yn'
_symmetry_space_group_name_H-M 'P 1 21/n 1'
_atom_sites_solution_hydrogens geom
_audit_creation_method SHELXL-2013
_audit_update_record
;
2016-06-24 deposited with the CCDC.
2018-02-12 downloaded from the CCDC.
;
_cell_angle_alpha 90
_cell_angle_beta 91.846(4)
_cell_angle_gamma 90
_cell_formula_units_Z 2
_cell_length_a 8.8819(5)
_cell_length_b 23.8685(11)
_cell_length_c 13.7122(7)
_cell_measurement_reflns_used 3371
_cell_measurement_temperature 290(2)
_cell_measurement_theta_max 27.2800
_cell_measurement_theta_min 3.2400
_cell_volume 2905.4(3)
_computing_cell_refinement 'CrysAlis Pro (Agilent Technologies (2011))'
_computing_data_collection 'CrysAlis Pro (Agilent Technologies (2011))'
_computing_data_reduction 'CrysAlis Pro (Agilent Technologies (2011))'
_computing_molecular_graphics 'Mercury (MacRae et al., 2009)'
_computing_publication_material 'SHELXL-2014 (Sheldrick, 2015)'
_computing_structure_refinement 'SHELXL-2014 (Sheldrick, 2015)'
_computing_structure_solution 'SIR92 (Altomare et al., 1993)'
_diffrn_ambient_temperature 290(2)
_diffrn_detector_area_resol_mean 16.1544
_diffrn_measured_fraction_theta_full 0.999
_diffrn_measured_fraction_theta_max 0.999
_diffrn_measurement_device_type 'Xcalibur, Eos'
_diffrn_measurement_method \w-scan
_diffrn_radiation_monochromator graphite
_diffrn_radiation_source 'Enhance (Mo) X-ray Source'
_diffrn_radiation_type 'Mo K\a'
_diffrn_radiation_wavelength 0.7107
_diffrn_reflns_av_R_equivalents 0.0390
_diffrn_reflns_av_unetI/netI 0.0611
_diffrn_reflns_Laue_measured_fraction_full 0.999
_diffrn_reflns_Laue_measured_fraction_max 0.999
_diffrn_reflns_limit_h_max 10
_diffrn_reflns_limit_h_min -10
_diffrn_reflns_limit_k_max 28
_diffrn_reflns_limit_k_min -16
_diffrn_reflns_limit_l_max 16
_diffrn_reflns_limit_l_min -16
_diffrn_reflns_number 11316
_diffrn_reflns_point_group_measured_fraction_full 0.999
_diffrn_reflns_point_group_measured_fraction_max 0.999
_diffrn_reflns_theta_full 25.000
_diffrn_reflns_theta_max 25.000
_diffrn_reflns_theta_min 2.774
_exptl_absorpt_coefficient_mu 3.049
_exptl_absorpt_correction_T_max 0.04753
_exptl_absorpt_correction_T_min 0.02533
_exptl_absorpt_correction_type multi-scan
_exptl_absorpt_process_details
;
CrysAlisPro 1.171.38.43 (Rigaku Oxford Diffraction, 2015)
Spherical absorption correction
 using equivalent radius and absorption coefficient.
Empirical absorption correction using spherical harmonics,
 implemented in SCALE3 ABSPACK scaling algorithm.
;
_exptl_crystal_colour colourless
_exptl_crystal_density_diffrn 1.449
_exptl_crystal_description prism
_exptl_crystal_F_000 1288
_exptl_crystal_size_max 0.1
_exptl_crystal_size_mid 0.08
_exptl_crystal_size_min 0.06
_refine_diff_density_max 0.520
_refine_diff_density_min -0.824
_refine_diff_density_rms 0.073
_refine_ls_extinction_method none
_refine_ls_goodness_of_fit_ref 0.946
_refine_ls_hydrogen_treatment constr
_refine_ls_matrix_type full
_refine_ls_number_parameters 349
_refine_ls_number_reflns 5120
_refine_ls_number_restraints 0
_refine_ls_restrained_S_all 0.946
_refine_ls_R_factor_all 0.0628
_refine_ls_R_factor_gt 0.0312
_refine_ls_shift/su_max 0.001
_refine_ls_shift/su_mean 0.000
_refine_ls_structure_factor_coef Fsqd
_refine_ls_weighting_details 'w=1/[\s^2^(Fo^2^)+(0.0106P)^2^] where P=(Fo^2^+2Fc^2^)/3'
_refine_ls_weighting_scheme calc
_refine_ls_wR_factor_gt 0.0459
_refine_ls_wR_factor_ref 0.0514
_reflns_Friedel_coverage 0.000
_reflns_number_gt 3470
_reflns_number_total 5120
_reflns_threshold_expression 'I > 2\s(I)'
_cod_data_source_file c7ce02017a2.cif
_cod_data_source_block 1
_cod_depositor_comments 'Adding full bibliography for 7230123--7230129.cif.'
_cod_database_code 7230123
_shelx_space_group_comment
;
The symmetry employed for this shelxl refinement is uniquely defined
by the following loop, which should always be used as a source of
symmetry information in preference to the above space-group names.
They are only intended as comments.
;
_shelxl_version_number 2013-4

loop_
_space_group_symop_operation_xyz
'x, y, z'
'-x+1/2, y+1/2, -z+1/2'
'-x, -y, -z'
'x-1/2, -y-1/2, z-1/2'

loop_
_atom_site_label
_atom_site_type_symbol
_atom_site_fract_x
_atom_site_fract_y
_atom_site_fract_z
_atom_site_U_iso_or_equiv
_atom_site_adp_type
_atom_site_occupancy
_atom_site_site_symmetry_order
_atom_site_calc_flag
_atom_site_refinement_flags_posn
_atom_site_refinement_flags_adp
_atom_site_refinement_flags_occupancy
Pb1 Pb 0.0000 0.5000 0.0000 0.04058(7) Uani 1 2 d S . P
Cl1 Cl 0.25553(11) 0.55243(5) -0.07562(8) 0.0687(3) Uani 1 1 d . . .
O1 O 0.6059(3) 0.40353(12) 0.6654(2) 0.0631(8) Uani 1 1 d . . .
C2 C 0.6930(4) 0.39631(19) 0.7536(3) 0.0674(14) Uani 1 1 d . . .
H2A H 0.7492 0.4303 0.7685 0.081 Uiso 1 1 calc R U .
H2B H 0.7644 0.3660 0.7461 0.081 Uiso 1 1 calc R U .
C3 C 0.5909(4) 0.38327(19) 0.8347(3) 0.0666(13) Uani 1 1 d . . .
H3A H 0.6456 0.3859 0.8969 0.080 Uiso 1 1 calc R U .
H3B H 0.5081 0.4097 0.8346 0.080 Uiso 1 1 calc R U .
O4 O 0.5345(3) 0.32747(13) 0.82037(19) 0.0625(8) Uani 1 1 d . . .
C5 C 0.4594(4) 0.30245(19) 0.8945(3) 0.0523(11) Uani 1 1 d . . .
C6 C 0.4395(4) 0.32627(19) 0.9851(3) 0.0605(13) Uani 1 1 d . . .
H6 H 0.4754 0.3621 0.9985 0.073 Uiso 1 1 calc R U .
C7 C 0.3660(5) 0.2965(2) 1.0555(3) 0.0655(13) Uani 1 1 d . . .
H7 H 0.3511 0.3129 1.1159 0.079 Uiso 1 1 calc R U .
C8 C 0.3141(4) 0.2428(2) 1.0375(3) 0.0624(13) Uani 1 1 d . . .
H8 H 0.2685 0.2223 1.0862 0.075 Uiso 1 1 calc R U .
C9 C 0.3312(4) 0.22008(18) 0.9458(3) 0.0561(12) Uani 1 1 d . . .
H9 H 0.2959 0.1841 0.9331 0.067 Uiso 1 1 calc R U .
C10 C 0.3989(4) 0.24928(18) 0.8731(3) 0.0492(11) Uani 1 1 d . . .
C11 C 0.4074(4) 0.22536(16) 0.7712(3) 0.0520(11) Uani 1 1 d . . .
H11A H 0.5112 0.2261 0.7514 0.062 Uiso 1 1 calc R U .
H11B H 0.3748 0.1866 0.7719 0.062 Uiso 1 1 calc R U .
N12 N 0.3134(3) 0.25665(12) 0.6995(2) 0.0397(8) Uani 1 1 d . . .
C13 C 0.3234(4) 0.23261(16) 0.6020(3) 0.0504(11) Uani 1 1 d . . .
H13A H 0.2537 0.2015 0.5952 0.060 Uiso 1 1 calc R U .
H13B H 0.4244 0.2183 0.5935 0.060 Uiso 1 1 calc R U .
C14 C 0.2868(4) 0.27594(16) 0.5235(2) 0.0474(11) Uani 1 1 d . . .
H14A H 0.1884 0.2920 0.5344 0.057 Uiso 1 1 calc R U .
H14B H 0.2833 0.2580 0.4600 0.057 Uiso 1 1 calc R U .
C15 C 0.4051(4) 0.32239(16) 0.5249(2) 0.0459(10) Uani 1 1 d . . .
H15A H 0.4172 0.3368 0.5908 0.055 Uiso 1 1 calc R U .
H15B H 0.5009 0.3067 0.5067 0.055 Uiso 1 1 calc R U .
N16 N 0.3664(3) 0.36854(14) 0.4591(2) 0.0449(8) Uani 1 1 d . . .
C17 C 0.4273(4) 0.42308(16) 0.4938(3) 0.0521(11) Uani 1 1 d . . .
H17A H 0.3893 0.4302 0.5582 0.062 Uiso 1 1 calc R U .
H17B H 0.3878 0.4522 0.4508 0.062 Uiso 1 1 calc R U .
C18 C 0.5976(5) 0.42837(16) 0.4997(3) 0.0510(11) Uani 1 1 d . . .
C19 C 0.6735(5) 0.44536(18) 0.4177(3) 0.0675(13) Uani 1 1 d . . .
H19 H 0.6180 0.4546 0.3612 0.081 Uiso 1 1 calc R U .
C20 C 0.8286(6) 0.4490(2) 0.4172(4) 0.0786(15) Uani 1 1 d . . .
H20 H 0.8761 0.4602 0.3610 0.094 Uiso 1 1 calc R U .
C21 C 0.9117(5) 0.4362(2) 0.4992(4) 0.0852(17) Uani 1 1 d . . .
H21 H 1.0163 0.4378 0.4986 0.102 Uiso 1 1 calc R U .
C22 C 0.8413(5) 0.42070(19) 0.5832(3) 0.0711(14) Uani 1 1 d . . .
H22 H 0.8984 0.4128 0.6395 0.085 Uiso 1 1 calc R U .
C23 C 0.6851(5) 0.41689(17) 0.5839(3) 0.0566(12) Uani 1 1 d . . .
C24 C 0.1570(4) 0.26213(16) 0.7293(3) 0.0456(10) Uani 1 1 d . . .
H24A H 0.1316 0.2298 0.7683 0.055 Uiso 1 1 calc R U .
H24B H 0.0913 0.2619 0.6713 0.055 Uiso 1 1 calc R U .
C25 C 0.1267(4) 0.31426(17) 0.7868(3) 0.0393(10) Uani 1 1 d . . .
C26 C 0.0389(4) 0.31323(18) 0.8676(3) 0.0510(11) Uani 1 1 d . . .
H26 H -0.0006 0.2795 0.8891 0.061 Uiso 1 1 calc R U .
C27 C 0.0094(4) 0.3622(2) 0.9168(3) 0.0582(12) Uani 1 1 d . . .
H27 H -0.0498 0.3602 0.9714 0.070 Uiso 1 1 calc R U .
N28 N 0.0607(3) 0.41190(15) 0.8905(2) 0.0550(9) Uani 1 1 d . . .
C29 C 0.1476(4) 0.41273(18) 0.8129(3) 0.0566(12) Uani 1 1 d . . .
H29 H 0.1877 0.4469 0.7940 0.068 Uiso 1 1 calc R U .
C30 C 0.1811(4) 0.36570(18) 0.7594(3) 0.0506(11) Uani 1 1 d . . .
H30 H 0.2402 0.3687 0.7049 0.061 Uiso 1 1 calc R U .
C31 C 0.4054(4) 0.35550(16) 0.3594(3) 0.0470(10) Uani 1 1 d . . .
H31A H 0.3796 0.3168 0.3455 0.056 Uiso 1 1 calc R U .
H31B H 0.5134 0.3595 0.3533 0.056 Uiso 1 1 calc R U .
C32 C 0.3259(4) 0.39269(17) 0.2850(3) 0.0458(10) Uani 1 1 d . . .
C33 C 0.1711(4) 0.39776(18) 0.2857(3) 0.0602(13) Uani 1 1 d . . .
H33 H 0.1169 0.3810 0.3348 0.072 Uiso 1 1 calc R U .
C34 C 0.0981(5) 0.4279(2) 0.2130(3) 0.0749(16) Uani 1 1 d . . .
H34 H -0.0063 0.4304 0.2143 0.090 Uiso 1 1 calc R U .
N35 N 0.1667(4) 0.45392(16) 0.1407(2) 0.0653(11) Uani 1 1 d . . .
C36 C 0.3164(5) 0.44955(19) 0.1415(3) 0.0623(13) Uani 1 1 d . . .
H36 H 0.3684 0.4679 0.0931 0.075 Uiso 1 1 calc R U .
C37 C 0.3985(4) 0.41893(17) 0.2112(3) 0.0522(11) Uani 1 1 d . . .
H37 H 0.5026 0.4163 0.2077 0.063 Uiso 1 1 calc R U .

loop_
_atom_site_aniso_label
_atom_site_aniso_U_11
_atom_site_aniso_U_22
_atom_site_aniso_U_33
_atom_site_aniso_U_23
_atom_site_aniso_U_13
_atom_site_aniso_U_12
Pb1 0.04569(12) 0.03655(13) 0.03968(11) -0.00081(14) 0.00415(8) 0.00184(13)
Cl1 0.0554(7) 0.0789(10) 0.0721(7) 0.0003(7) 0.0046(5) -0.0181(6)
O1 0.0614(18) 0.070(2) 0.0573(18) 0.0025(18) -0.0118(15) -0.0177(16)
C2 0.063(3) 0.070(4) 0.068(3) -0.003(3) -0.008(3) -0.025(3)
C3 0.076(3) 0.065(4) 0.057(3) -0.009(3) -0.018(2) -0.022(3)
O4 0.077(2) 0.053(2) 0.0575(19) -0.0041(17) -0.0020(15) -0.0201(17)
C5 0.049(3) 0.052(3) 0.055(3) -0.002(3) -0.013(2) 0.002(2)
C6 0.071(3) 0.052(3) 0.057(3) -0.007(3) -0.012(2) -0.002(2)
C7 0.079(3) 0.071(4) 0.045(3) -0.008(3) -0.012(2) 0.000(3)
C8 0.067(3) 0.066(4) 0.053(3) 0.010(3) -0.009(2) -0.004(3)
C9 0.061(3) 0.050(3) 0.056(3) 0.006(3) -0.014(2) 0.002(2)
C10 0.047(2) 0.045(3) 0.054(3) 0.006(2) -0.012(2) 0.003(2)
C11 0.055(3) 0.036(3) 0.064(3) -0.003(2) -0.006(2) 0.002(2)
N12 0.0426(18) 0.036(2) 0.0411(19) -0.0078(17) 0.0028(14) 0.0041(15)
C13 0.054(2) 0.041(3) 0.056(3) -0.012(2) 0.004(2) -0.008(2)
C14 0.052(2) 0.050(3) 0.041(2) -0.009(2) 0.0025(18) -0.010(2)
C15 0.048(2) 0.046(3) 0.044(2) -0.006(2) -0.0009(18) 0.002(2)
N16 0.055(2) 0.034(2) 0.045(2) -0.0077(18) 0.0011(15) 0.0051(17)
C17 0.071(3) 0.037(3) 0.049(3) -0.006(2) 0.001(2) 0.015(2)
C18 0.062(3) 0.029(3) 0.062(3) -0.006(2) 0.003(2) -0.001(2)
C19 0.084(4) 0.045(3) 0.074(3) -0.004(3) 0.003(3) -0.014(3)
C20 0.091(4) 0.063(4) 0.083(4) -0.010(3) 0.023(3) -0.025(3)
C21 0.066(3) 0.082(5) 0.109(5) -0.017(4) 0.013(3) -0.032(3)
C22 0.065(3) 0.066(4) 0.081(4) -0.001(3) -0.008(3) -0.021(3)
C23 0.066(3) 0.037(3) 0.067(3) -0.003(2) -0.001(3) -0.014(2)
C24 0.052(2) 0.042(3) 0.043(2) -0.001(2) 0.0001(18) -0.007(2)
C25 0.036(2) 0.038(3) 0.044(2) 0.001(2) -0.0024(17) 0.0045(19)
C26 0.058(3) 0.035(3) 0.060(3) 0.002(2) 0.012(2) -0.005(2)
C27 0.066(3) 0.052(3) 0.058(3) 0.002(3) 0.021(2) 0.006(3)
N28 0.065(2) 0.041(3) 0.061(2) -0.003(2) 0.0206(18) 0.0065(19)
C29 0.066(3) 0.035(3) 0.070(3) 0.004(3) 0.017(2) -0.003(2)
C30 0.060(3) 0.046(3) 0.047(3) -0.003(2) 0.0144(19) 0.002(2)
C31 0.054(2) 0.034(3) 0.053(3) -0.009(2) 0.0039(19) 0.002(2)
C32 0.054(3) 0.040(3) 0.045(2) -0.001(2) 0.007(2) -0.001(2)
C33 0.051(3) 0.083(4) 0.046(3) 0.017(3) 0.007(2) -0.006(3)
C34 0.053(3) 0.112(5) 0.059(3) 0.023(3) -0.001(2) 0.006(3)
N35 0.066(3) 0.077(3) 0.052(2) 0.015(2) 0.0057(19) 0.003(2)
C36 0.072(3) 0.063(4) 0.053(3) 0.014(3) 0.011(2) -0.011(3)
C37 0.047(2) 0.056(3) 0.054(3) -0.006(2) 0.004(2) -0.002(2)

loop_
_atom_type_symbol
_atom_type_description
_atom_type_scat_dispersion_real
_atom_type_scat_dispersion_imag
_atom_type_scat_source
C C 0.0033 0.0016 'International Tables Vol C Tables 4.2.6.8 and 6.1.1.4'
N N 0.0061 0.0033 'International Tables Vol C Tables 4.2.6.8 and 6.1.1.4'
O O 0.0106 0.0060 'International Tables Vol C Tables 4.2.6.8 and 6.1.1.4'
Pb Pb -3.3944 10.1111 'International Tables Vol C Tables 4.2.6.8 and 6.1.1.4'
H H 0.0000 0.0000 'International Tables Vol C Tables 4.2.6.8 and 6.1.1.4'
Cl Cl 0.1484 0.1585 'International Tables Vol C Tables 4.2.6.8 and 6.1.1.4'

loop_
_geom_angle_atom_site_label_1
_geom_angle_atom_site_label_2
_geom_angle_atom_site_label_3
_geom_angle
_geom_angle_site_symmetry_1
_geom_angle_site_symmetry_3
N35 Pb1 N35 180.0 3_565 .
N35 Pb1 N28 87.92(11) 3_565 3_566
N35 Pb1 N28 92.08(11) . 3_566
N35 Pb1 N28 92.08(10) 3_565 1_554
N35 Pb1 N28 87.92(11) . 1_554
N28 Pb1 N28 180.00(14) 3_566 1_554
N35 Pb1 Cl1 90.84(8) 3_565 3_565
N35 Pb1 Cl1 89.16(8) . 3_565
N28 Pb1 Cl1 87.88(8) 3_566 3_565
N28 Pb1 Cl1 92.12(8) 1_554 3_565
N35 Pb1 Cl1 89.16(8) 3_565 .
N35 Pb1 Cl1 90.84(8) . .
N28 Pb1 Cl1 92.12(8) 3_566 .
N28 Pb1 Cl1 87.88(8) 1_554 .
Cl1 Pb1 Cl1 180.0 3_565 .
C23 O1 C2 116.0(3) . .
O1 C2 C3 109.3(3) . .
O1 C2 H2A 109.8 . .
C3 C2 H2A 109.8 . .
O1 C2 H2B 109.8 . .
C3 C2 H2B 109.8 . .
H2A C2 H2B 108.3 . .
O4 C3 C2 108.1(4) . .
O4 C3 H3A 110.1 . .
C2 C3 H3A 110.1 . .
O4 C3 H3B 110.1 . .
C2 C3 H3B 110.1 . .
H3A C3 H3B 108.4 . .
C5 O4 C3 118.6(3) . .
O4 C5 C6 124.5(4) . .
O4 C5 C10 115.5(4) . .
C6 C5 C10 120.0(4) . .
C7 C6 C5 119.6(4) . .
C7 C6 H6 120.2 . .
C5 C6 H6 120.2 . .
C6 C7 C8 121.1(4) . .
C6 C7 H7 119.5 . .
C8 C7 H7 119.5 . .
C9 C8 C7 118.7(4) . .
C9 C8 H8 120.7 . .
C7 C8 H8 120.7 . .
C10 C9 C8 121.7(4) . .
C10 C9 H9 119.1 . .
C8 C9 H9 119.1 . .
C9 C10 C5 118.8(4) . .
C9 C10 C11 121.0(4) . .
C5 C10 C11 120.2(4) . .
N12 C11 C10 112.4(3) . .
N12 C11 H11A 109.1 . .
C10 C11 H11A 109.1 . .
N12 C11 H11B 109.1 . .
C10 C11 H11B 109.1 . .
H11A C11 H11B 107.9 . .
C13 N12 C24 112.1(3) . .
C13 N12 C11 111.3(3) . .
C24 N12 C11 112.4(3) . .
N12 C13 C14 111.3(3) . .
N12 C13 H13A 109.4 . .
C14 C13 H13A 109.4 . .
N12 C13 H13B 109.4 . .
C14 C13 H13B 109.4 . .
H13A C13 H13B 108.0 . .
C13 C14 C15 110.7(3) . .
C13 C14 H14A 109.5 . .
C15 C14 H14A 109.5 . .
C13 C14 H14B 109.5 . .
C15 C14 H14B 109.5 . .
H14A C14 H14B 108.1 . .
N16 C15 C14 113.1(3) . .
N16 C15 H15A 109.0 . .
C14 C15 H15A 109.0 . .
N16 C15 H15B 109.0 . .
C14 C15 H15B 109.0 . .
H15A C15 H15B 107.8 . .
C31 N16 C15 111.2(3) . .
C31 N16 C17 113.2(3) . .
C15 N16 C17 112.9(3) . .
N16 C17 C18 116.3(3) . .
N16 C17 H17A 108.2 . .
C18 C17 H17A 108.2 . .
N16 C17 H17B 108.2 . .
C18 C17 H17B 108.2 . .
H17A C17 H17B 107.4 . .
C19 C18 C23 117.0(4) . .
C19 C18 C17 119.4(4) . .
C23 C18 C17 123.6(4) . .
C20 C19 C18 122.1(4) . .
C20 C19 H19 118.9 . .
C18 C19 H19 118.9 . .
C21 C20 C19 119.8(5) . .
C21 C20 H20 120.1 . .
C19 C20 H20 120.1 . .
C20 C21 C22 120.1(5) . .
C20 C21 H21 119.9 . .
C22 C21 H21 119.9 . .
C21 C22 C23 120.2(4) . .
C21 C22 H22 119.9 . .
C23 C22 H22 119.9 . .
O1 C23 C22 123.8(4) . .
O1 C23 C18 115.5(4) . .
C22 C23 C18 120.6(4) . .
N12 C24 C25 114.0(3) . .
N12 C24 H24A 108.7 . .
C25 C24 H24A 108.7 . .
N12 C24 H24B 108.7 . .
C25 C24 H24B 108.7 . .
H24A C24 H24B 107.6 . .
C26 C25 C30 116.7(4) . .
C26 C25 C24 121.6(4) . .
C30 C25 C24 121.7(4) . .
C25 C26 C27 120.0(4) . .
C25 C26 H26 120.0 . .
C27 C26 H26 120.0 . .
N28 C27 C26 123.6(4) . .
N28 C27 H27 118.2 . .
C26 C27 H27 118.2 . .
C27 N28 C29 116.3(4) . .
C27 N28 Pb1 118.6(3) . 1_556
C29 N28 Pb1 125.0(3) . 1_556
N28 C29 C30 123.6(4) . .
N28 C29 H29 118.2 . .
C30 C29 H29 118.2 . .
C25 C30 C29 119.8(4) . .
C25 C30 H30 120.1 . .
C29 C30 H30 120.1 . .
N16 C31 C32 112.9(3) . .
N16 C31 H31A 109.0 . .
C32 C31 H31A 109.0 . .
N16 C31 H31B 109.0 . .
C32 C31 H31B 109.0 . .
H31A C31 H31B 107.8 . .
C37 C32 C33 117.3(4) . .
C37 C32 C31 123.2(4) . .
C33 C32 C31 119.4(4) . .
C34 C33 C32 119.1(4) . .
C34 C33 H33 120.4 . .
C32 C33 H33 120.4 . .
N35 C34 C33 124.5(4) . .
N35 C34 H34 117.7 . .
C33 C34 H34 117.7 . .
C34 N35 C36 115.9(3) . .
C34 N35 Pb1 118.6(3) . .
C36 N35 Pb1 125.1(3) . .
N35 C36 C37 123.2(4) . .
N35 C36 H36 118.4 . .
C37 C36 H36 118.4 . .
C32 C37 C36 120.0(4) . .
C32 C37 H37 120.0 . .
C36 C37 H37 120.0 . .

loop_
_geom_bond_atom_site_label_1
_geom_bond_atom_site_label_2
_geom_bond_distance
_geom_bond_site_symmetry_2
Pb1 N35 2.634(3) 3_565
Pb1 N35 2.634(3) .
Pb1 N28 2.649(3) 3_566
Pb1 N28 2.649(3) 1_554
Pb1 Cl1 2.8185(10) 3_565
Pb1 Cl1 2.8185(10) .
O1 C23 1.377(4) .
O1 C2 1.425(4) .
C2 C3 1.490(5) .
C2 H2A 0.9700 .
C2 H2B 0.9700 .
C3 O4 1.434(4) .
C3 H3A 0.9700 .
C3 H3B 0.9700 .
O4 C5 1.371(5) .
C5 C6 1.383(5) .
C5 C10 1.405(5) .
C6 C7 1.379(5) .
C6 H6 0.9300 .
C7 C8 1.382(5) .
C7 H7 0.9300 .
C8 C9 1.382(5) .
C8 H8 0.9300 .
C9 C10 1.371(5) .
C9 H9 0.9300 .
C10 C11 1.514(5) .
C11 N12 1.472(4) .
C11 H11A 0.9700 .
C11 H11B 0.9700 .
N12 C13 1.460(4) .
N12 C24 1.467(4) .
C13 C14 1.520(5) .
C13 H13A 0.9700 .
C13 H13B 0.9700 .
C14 C15 1.527(4) .
C14 H14A 0.9700 .
C14 H14B 0.9700 .
C15 N16 1.458(4) .
C15 H15A 0.9700 .
C15 H15B 0.9700 .
N16 C31 1.455(4) .
N16 C17 1.482(4) .
C17 C18 1.517(5) .
C17 H17A 0.9700 .
C17 H17B 0.9700 .
C18 C19 1.390(5) .
C18 C23 1.398(5) .
C19 C20 1.381(5) .
C19 H19 0.9300 .
C20 C21 1.359(6) .
C20 H20 0.9300 .
C21 C22 1.379(6) .
C21 H21 0.9300 .
C22 C23 1.391(5) .
C22 H22 0.9300 .
C24 C25 1.502(5) .
C24 H24A 0.9700 .
C24 H24B 0.9700 .
C25 C26 1.376(5) .
C25 C30 1.376(5) .
C26 C27 1.378(5) .
C26 H26 0.9300 .
C27 N28 1.326(5) .
C27 H27 0.9300 .
N28 C29 1.334(4) .
N28 Pb1 2.649(3) 1_556
C29 C30 1.379(5) .
C29 H29 0.9300 .
C30 H30 0.9300 .
C31 C32 1.510(5) .
C31 H31A 0.9700 .
C31 H31B 0.9700 .
C32 C37 1.369(5) .
C32 C33 1.380(4) .
C33 C34 1.376(5) .
C33 H33 0.9300 .
C34 N35 1.333(5) .
C34 H34 0.9300 .
N35 C36 1.333(4) .
C36 C37 1.391(5) .
C36 H36 0.9300 .
C37 H37 0.9300 .

loop_
_geom_torsion_atom_site_label_1
_geom_torsion_atom_site_label_2
_geom_torsion_atom_site_label_3
_geom_torsion_atom_site_label_4
_geom_torsion
_geom_torsion_site_symmetry_1
_geom_torsion_site_symmetry_4
C23 O1 C2 C3 178.8(4) . .
O1 C2 C3 O4 71.5(4) . .
C2 C3 O4 C5 168.7(3) . .
C3 O4 C5 C6 -3.2(5) . .
C3 O4 C5 C10 176.1(3) . .
O4 C5 C6 C7 -177.9(4) . .
C10 C5 C6 C7 2.9(6) . .
C5 C6 C7 C8 1.2(6) . .
C6 C7 C8 C9 -2.8(6) . .
C7 C8 C9 C10 0.5(6) . .
C8 C9 C10 C5 3.5(6) . .
C8 C9 C10 C11 -175.8(3) . .
O4 C5 C10 C9 175.6(3) . .
C6 C5 C10 C9 -5.1(5) . .
O4 C5 C10 C11 -5.1(5) . .
C6 C5 C10 C11 174.2(3) . .
C9 C10 C11 N12 111.8(4) . .
C5 C10 C11 N12 -67.5(4) . .
C10 C11 N12 C13 -179.8(3) . .
C10 C11 N12 C24 -53.2(4) . .
C24 N12 C13 C14 77.8(4) . .
C11 N12 C13 C14 -155.5(3) . .
N12 C13 C14 C15 65.4(4) . .
C13 C14 C15 N16 -173.1(3) . .
C14 C15 N16 C31 -81.7(4) . .
C14 C15 N16 C17 149.8(3) . .
C31 N16 C17 C18 -63.0(4) . .
C15 N16 C17 C18 64.4(4) . .
N16 C17 C18 C19 87.1(5) . .
N16 C17 C18 C23 -92.7(4) . .
C23 C18 C19 C20 2.2(7) . .
C17 C18 C19 C20 -177.6(4) . .
C18 C19 C20 C21 -0.5(7) . .
C19 C20 C21 C22 -1.4(8) . .
C20 C21 C22 C23 1.5(8) . .
C2 O1 C23 C22 3.2(6) . .
C2 O1 C23 C18 -175.0(4) . .
C21 C22 C23 O1 -177.8(4) . .
C21 C22 C23 C18 0.3(7) . .
C19 C18 C23 O1 176.2(4) . .
C17 C18 C23 O1 -4.0(6) . .
C19 C18 C23 C22 -2.1(6) . .
C17 C18 C23 C22 177.7(4) . .
C13 N12 C24 C25 -142.4(3) . .
C11 N12 C24 C25 91.5(4) . .
N12 C24 C25 C26 -137.8(3) . .
N12 C24 C25 C30 44.5(5) . .
C30 C25 C26 C27 0.0(5) . .
C24 C25 C26 C27 -177.8(3) . .
C25 C26 C27 N28 0.4(6) . .
C26 C27 N28 C29 -1.3(6) . .
C26 C27 N28 Pb1 -177.4(3) . 1_556
C27 N28 C29 C30 1.9(6) . .
Pb1 N28 C29 C30 177.7(3) 1_556 .
C26 C25 C30 C29 0.6(5) . .
C24 C25 C30 C29 178.4(3) . .
N28 C29 C30 C25 -1.6(6) . .
C15 N16 C31 C32 162.1(3) . .
C17 N16 C31 C32 -69.7(4) . .
N16 C31 C32 C37 132.0(4) . .
N16 C31 C32 C33 -52.9(5) . .
C37 C32 C33 C34 0.7(6) . .
C31 C32 C33 C34 -174.7(4) . .
C32 C33 C34 N35 -0.9(7) . .
C33 C34 N35 C36 -0.2(7) . .
C33 C34 N35 Pb1 173.6(4) . .
C34 N35 C36 C37 1.5(6) . .
Pb1 N35 C36 C37 -171.9(3) . .
C33 C32 C37 C36 0.6(6) . .
C31 C32 C37 C36 175.7(4) . .
N35 C36 C37 C32 -1.7(7) . .
